data_4317306
loop_
_publ_author_name
'Jai Anand Garg'
'Olivier Blacque'
'Thomas Fox'
'Koushik Venkatesan'

_publ_contact_author 'Dr. Blacque, Olivier'
_publ_contact_author_email oblacque@aci.uzh.ch
_publ_contact_author_fax '+41 44 63 54 681'
_publ_contact_author_phone '+41 44 63 54 651'
_publ_section_title
;
 Stable and Tunable Phosphorescent Neutral Cyclometalated Au(III) Diaryl
 Complexes
;
_journal_name_full 'Inorganic Chemistry'
_journal_page_first 11463
_journal_page_last 11472
_journal_paper_doi 10.1021/ic101437h
_journal_volume 49
_journal_year 2010
_chemical_formula_moiety 'C21 H16 Au N S'
_chemical_formula_sum 'C21 H16 Au N S'
_chemical_formula_weight 511.37
_chemical_name_systematic
;
Bis(phenyl)-(2-(2'-thienyl)pyridine)-gold(III)
;
_space_group_IT_number 2
_symmetry_cell_setting triclinic
_symmetry_space_group_name_Hall '-P 1'
_symmetry_space_group_name_H-M 'P -1'
_atom_sites_solution_hydrogens geom
_atom_sites_solution_primary direct
_atom_sites_solution_secondary difmap
_audit_creation_method SHELXL-97
_cell_angle_alpha 73.057(5)
_cell_angle_beta 80.072(4)
_cell_angle_gamma 80.953(5)
_cell_formula_units_Z 2
_cell_length_a 7.1806(3)
_cell_length_b 10.0899(7)
_cell_length_c 12.5115(7)
_cell_measurement_reflns_used 6856
_cell_measurement_temperature 183(2)
_cell_measurement_theta_max 32.76
_cell_measurement_theta_min 2.89
_cell_volume 848.62(9)
_computing_cell_refinement
;
CrysAlisPro, Oxford Diffraction Ltd.,
Version 1.171.33.55 (release 05-01-2010 CrysAlis171 .NET)
(compiled Jan  5 2010,16:28:46)
;
_computing_data_collection
;
CrysAlisPro, Oxford Diffraction Ltd.,
Version 1.171.33.55 (release 05-01-2010 CrysAlis171 .NET)
(compiled Jan  5 2010,16:28:46)
;
_computing_data_reduction
;
CrysAlisPro, Oxford Diffraction Ltd.,
Version 1.171.33.55 (release 05-01-2010 CrysAlis171 .NET)
(compiled Jan  5 2010,16:28:46)
;
_computing_molecular_graphics
; ORTEP-3 for Windows, Version 2.01.
  Farrugia, L. J. (1997). J. Appl. Cryst. 30, 565.
;
_computing_publication_material
; WinGX -- An integrated system of Windows programs for the solution,
 refinment and analysis of single crystal X-ray diffraction data,
 Version 1.80.00.
 Farrugia, L. J. (1999). J. Appl. Cryst. 32, 837-838.
 SHELXL97. Program for crystal structure refinement.
 Sheldrick, G.M. (2008). Acta Cryst. A64, 112-122.
 PLATON for Windows, Version 1.12.
 Spek, A. L. (2003). J. Appl. Cryst. 36, 7-13. 
;
_computing_structure_refinement
; SHELXL97. Program for crystal structure refinement.
  Sheldrick, G.M. (2008). Acta Cryst. A64, 112-122.
;
_computing_structure_solution
; SHELXS97. Program for Crystal Structure solution.
  Sheldrick, G.M. (2008). Acta Cryst. A64, 112-122.  
;
_diffrn_ambient_temperature 183(2)
_diffrn_detector_area_resol_mean 10.4498
_diffrn_measured_fraction_theta_full 0.999
_diffrn_measured_fraction_theta_max 0.999
_diffrn_measurement_device_type
; Goniometer Xcalibur, detector: Ruby
Oxford Diffraction (2007). Oxford Diffraction Ltd.,
Xcalibur CCD system
;
_diffrn_measurement_method 'omega scans'
_diffrn_radiation_monochromator graphite
_diffrn_radiation_source 'Enhance (Mo) X-ray Source'
_diffrn_radiation_type MoK\a
_diffrn_radiation_wavelength 0.71073
_diffrn_reflns_av_R_equivalents 0.0361
_diffrn_reflns_av_sigmaI/netI 0.0486
_diffrn_reflns_limit_h_max 9
_diffrn_reflns_limit_h_min -9
_diffrn_reflns_limit_k_max 13
_diffrn_reflns_limit_k_min -13
_diffrn_reflns_limit_l_max 16
_diffrn_reflns_limit_l_min -16
_diffrn_reflns_number 10934
_diffrn_reflns_theta_full 28.28
_diffrn_reflns_theta_max 28.28
_diffrn_reflns_theta_min 2.90
_diffrn_standards_number 0
_exptl_absorpt_coefficient_mu 8.791
_exptl_absorpt_correction_T_max 0.848
_exptl_absorpt_correction_T_min 0.361
_exptl_absorpt_correction_type analytical
_exptl_absorpt_process_details
;
CrysAlisPro, Oxford Diffraction Ltd.,
Version 1.171.33.55 (release 05-01-2010 CrysAlis171 .NET)
(compiled Jan  5 2010,16:28:46)
Analytical numeric absorption correction using a multifaceted crystal
model based on expressions derived by R.C. Clark & J.S. Reid.
(Clark, R. C. & Reid, J. S. (1995). Acta Cryst. A51, 887-897)
;
_exptl_crystal_colour colourless
_exptl_crystal_density_diffrn 2.001
_exptl_crystal_density_method 'not measured'
_exptl_crystal_description plate
_exptl_crystal_F_000 488
_exptl_crystal_size_max 0.15
_exptl_crystal_size_mid 0.09
_exptl_crystal_size_min 0.02
_refine_diff_density_max 0.945
_refine_diff_density_min -0.670
_refine_diff_density_rms 0.126
_refine_ls_extinction_method none
_refine_ls_goodness_of_fit_ref 0.939
_refine_ls_hydrogen_treatment constr
_refine_ls_matrix_type full
_refine_ls_number_parameters 217
_refine_ls_number_reflns 4219
_refine_ls_number_restraints 0
_refine_ls_restrained_S_all 0.939
_refine_ls_R_factor_all 0.0301
_refine_ls_R_factor_gt 0.0240
_refine_ls_shift/su_max 0.001
_refine_ls_shift/su_mean 0.000
_refine_ls_structure_factor_coef Fsqd
_refine_ls_weighting_details 'w=1/[\s^2^(Fo^2^)+(0.0148P)^2^] where P=(Fo^2^+2Fc^2^)/3'
_refine_ls_weighting_scheme calc
_refine_ls_wR_factor_gt 0.0413
_refine_ls_wR_factor_ref 0.0420
_reflns_number_gt 3682
_reflns_number_total 4219
_reflns_threshold_expression >2sigma(I)
_cod_data_source_file ic101437h_si_002_6.cif
_cod_data_source_block 6
_cod_original_cell_volume 848.62(8)
_cod_database_code 4317306

loop_
_symmetry_equiv_pos_as_xyz
'x, y, z'
'-x, -y, -z'

loop_
_atom_site_label
_atom_site_type_symbol
_atom_site_fract_x
_atom_site_fract_y
_atom_site_fract_z
_atom_site_U_iso_or_equiv
_atom_site_adp_type
_atom_site_occupancy
_atom_site_symmetry_multiplicity
_atom_site_calc_flag
_atom_site_refinement_flags
_atom_site_disorder_assembly
_atom_site_disorder_group
C1 C 0.2061(5) -0.0784(4) 0.9114(3) 0.0289(8) Uani 1 1 d . . .
H1 H 0.1897 -0.0665 0.8369 0.035 Uiso 1 1 calc R . .
C2 C 0.2011(5) -0.2093(4) 0.9860(3) 0.0336(9) Uani 1 1 d . . .
H2 H 0.1816 -0.2849 0.9627 0.040 Uiso 1 1 calc R . .
C3 C 0.2256(5) -0.2251(4) 1.0961(3) 0.0371(9) Uani 1 1 d . . .
H3 H 0.2250 -0.3128 1.1473 0.045 Uiso 1 1 calc R . .
C4 C 0.2501(5) -0.1174(4) 1.1298(3) 0.0324(9) Uani 1 1 d . . .
H4 H 0.2628 -0.1294 1.2048 0.039 Uiso 1 1 calc R . .
C5 C 0.2569(4) 0.0149(4) 1.0530(3) 0.0261(8) Uani 1 1 d . . .
C6 C 0.2861(4) 0.1424(4) 1.0750(3) 0.0263(8) Uani 1 1 d . . .
C7 C 0.2981(4) 0.2634(4) 0.9907(3) 0.0250(8) Uani 1 1 d . . .
C8 C 0.3259(5) 0.3750(4) 1.0322(3) 0.0323(8) Uani 1 1 d . . .
H8 H 0.3382 0.4651 0.9867 0.039 Uiso 1 1 calc R . .
C9 C 0.3327(5) 0.3365(4) 1.1453(3) 0.0401(10) Uani 1 1 d . . .
H9 H 0.3492 0.3972 1.1856 0.048 Uiso 1 1 calc R . .
C10 C 0.1983(5) 0.2163(4) 0.6890(3) 0.0273(8) Uani 1 1 d . . .
C11 C 0.0502(5) 0.3061(4) 0.6366(3) 0.0314(8) Uani 1 1 d . . .
H11 H -0.0080 0.3798 0.6654 0.038 Uiso 1 1 calc R . .
C12 C -0.0120(5) 0.2881(4) 0.5432(3) 0.0359(9) Uani 1 1 d . . .
H12 H -0.1121 0.3480 0.5110 0.043 Uiso 1 1 calc R . .
C13 C 0.0759(6) 0.1803(4) 0.4983(3) 0.0394(10) Uani 1 1 d . . .
H13 H 0.0339 0.1661 0.4366 0.047 Uiso 1 1 calc R . .
C14 C 0.2259(6) 0.0943(4) 0.5458(3) 0.0414(10) Uani 1 1 d . . .
H14 H 0.2872 0.0231 0.5148 0.050 Uiso 1 1 calc R . .
C15 C 0.2873(5) 0.1129(4) 0.6404(3) 0.0344(9) Uani 1 1 d . . .
H15 H 0.3899 0.0544 0.6707 0.041 Uiso 1 1 calc R . .
C16 C 0.3147(5) 0.4359(3) 0.7510(3) 0.0263(8) Uani 1 1 d . . .
C17 C 0.4732(5) 0.4572(4) 0.6698(3) 0.0305(8) Uani 1 1 d . . .
H17 H 0.5526 0.3807 0.6548 0.037 Uiso 1 1 calc R . .
C18 C 0.5149(5) 0.5898(4) 0.6110(3) 0.0354(9) Uani 1 1 d . . .
H18 H 0.6215 0.6022 0.5566 0.043 Uiso 1 1 calc R . .
C19 C 0.3987(6) 0.7039(4) 0.6328(3) 0.0391(10) Uani 1 1 d . . .
H19 H 0.4270 0.7936 0.5937 0.047 Uiso 1 1 calc R . .
C20 C 0.2410(5) 0.6843(4) 0.7124(3) 0.0362(9) Uani 1 1 d . . .
H20 H 0.1621 0.7612 0.7269 0.043 Uiso 1 1 calc R . .
C21 C 0.1981(5) 0.5512(4) 0.7714(3) 0.0314(8) Uani 1 1 d . . .
H21 H 0.0905 0.5393 0.8251 0.038 Uiso 1 1 calc R . .
N1 N 0.2341(4) 0.0318(3) 0.9432(2) 0.0254(6) Uani 1 1 d . . .
S1 S 0.30748(15) 0.16351(11) 1.20473(8) 0.0410(3) Uani 1 1 d . . .
Au1 Au 0.262311(18) 0.240558(14) 0.837067(11) 0.02346(5) Uani 1 1 d . . .

loop_
_atom_site_aniso_label
_atom_site_aniso_U_11
_atom_site_aniso_U_22
_atom_site_aniso_U_33
_atom_site_aniso_U_23
_atom_site_aniso_U_13
_atom_site_aniso_U_12
C1 0.0267(18) 0.032(2) 0.028(2) -0.0085(16) -0.0014(16) -0.0054(15)
C2 0.0264(18) 0.030(2) 0.044(2) -0.0092(18) -0.0041(17) -0.0026(15)
C3 0.0273(19) 0.038(2) 0.034(2) 0.0083(18) -0.0048(17) -0.0006(17)
C4 0.0251(18) 0.044(2) 0.0167(18) 0.0029(16) -0.0011(15) 0.0079(16)
C5 0.0155(15) 0.035(2) 0.0243(19) -0.0049(16) -0.0028(14) 0.0000(14)
C6 0.0220(16) 0.039(2) 0.0202(18) -0.0112(16) -0.0067(14) -0.0004(15)
C7 0.0207(16) 0.036(2) 0.0223(19) -0.0142(16) -0.0035(14) -0.0013(15)
C8 0.0302(19) 0.038(2) 0.032(2) -0.0145(17) -0.0068(17) 0.0003(16)
C9 0.041(2) 0.051(3) 0.038(2) -0.028(2) -0.0173(19) 0.0109(19)
C10 0.0345(19) 0.0322(19) 0.0171(18) -0.0046(15) -0.0028(15) -0.0144(16)
C11 0.0333(19) 0.036(2) 0.025(2) -0.0087(17) -0.0046(16) -0.0040(16)
C12 0.033(2) 0.045(2) 0.030(2) -0.0065(18) -0.0154(17) -0.0008(17)
C13 0.051(2) 0.042(2) 0.031(2) -0.0103(19) -0.0150(19) -0.009(2)
C14 0.061(3) 0.033(2) 0.033(2) -0.0121(18) -0.010(2) -0.002(2)
C15 0.037(2) 0.035(2) 0.028(2) -0.0028(17) -0.0106(17) 0.0021(17)
C16 0.0320(18) 0.0277(19) 0.0235(19) -0.0071(15) -0.0117(16) -0.0074(15)
C17 0.036(2) 0.032(2) 0.026(2) -0.0079(16) -0.0094(16) -0.0033(16)
C18 0.045(2) 0.040(2) 0.022(2) -0.0043(17) -0.0036(17) -0.0154(18)
C19 0.057(3) 0.032(2) 0.032(2) -0.0007(17) -0.018(2) -0.0163(19)
C20 0.049(2) 0.028(2) 0.036(2) -0.0108(17) -0.025(2) 0.0081(18)
C21 0.0331(19) 0.037(2) 0.026(2) -0.0113(17) -0.0062(16) -0.0017(17)
N1 0.0251(14) 0.0306(16) 0.0197(16) -0.0052(13) -0.0024(12) -0.0040(12)
S1 0.0443(6) 0.0544(7) 0.0250(5) -0.0150(5) -0.0103(5) 0.0072(5)
Au1 0.02463(7) 0.02815(8) 0.01869(7) -0.00629(5) -0.00389(5) -0.00522(5)

loop_
_atom_type_symbol
_atom_type_description
_atom_type_scat_dispersion_real
_atom_type_scat_dispersion_imag
_atom_type_scat_source
C C 0.0033 0.0016 'International Tables Vol C Tables 4.2.6.8 and 6.1.1.4'
H H 0.0000 0.0000 'International Tables Vol C Tables 4.2.6.8 and 6.1.1.4'
N N 0.0061 0.0033 'International Tables Vol C Tables 4.2.6.8 and 6.1.1.4'
S S 0.1246 0.1234 'International Tables Vol C Tables 4.2.6.8 and 6.1.1.4'
Au Au -2.0133 8.8022 'International Tables Vol C Tables 4.2.6.8 and 6.1.1.4'

loop_
_geom_angle_atom_site_label_1
_geom_angle_atom_site_label_2
_geom_angle_atom_site_label_3
_geom_angle
_geom_angle_site_symmetry_1
_geom_angle_site_symmetry_3
_geom_angle_publ_flag
N1 C1 C2 121.8(3) . . ?
N1 C1 H1 119.1 . . ?
C2 C1 H1 119.1 . . ?
C3 C2 C1 118.3(4) . . ?
C3 C2 H2 120.9 . . ?
C1 C2 H2 120.9 . . ?
C4 C3 C2 120.9(4) . . ?
C4 C3 H3 119.5 . . ?
C2 C3 H3 119.5 . . ?
C3 C4 C5 120.3(4) . . ?
C3 C4 H4 119.8 . . ?
C5 C4 H4 119.8 . . ?
N1 C5 C4 119.3(3) . . ?
N1 C5 C6 113.2(3) . . ?
C4 C5 C6 127.5(3) . . ?
C7 C6 C5 121.3(3) . . ?
C7 C6 S1 112.3(3) . . ?
C5 C6 S1 126.3(3) . . ?
C6 C7 C8 111.4(3) . . ?
C6 C7 Au1 112.5(2) . . ?
C8 C7 Au1 136.1(3) . . ?
C9 C8 C7 113.2(4) . . ?
C9 C8 H8 123.4 . . ?
C7 C8 H8 123.4 . . ?
C8 C9 S1 112.1(3) . . ?
C8 C9 H9 123.9 . . ?
S1 C9 H9 123.9 . . ?
C15 C10 C11 117.2(3) . . ?
C15 C10 Au1 123.9(3) . . ?
C11 C10 Au1 118.9(2) . . ?
C12 C11 C10 122.0(3) . . ?
C12 C11 H11 119.0 . . ?
C10 C11 H11 119.0 . . ?
C13 C12 C11 119.5(3) . . ?
C13 C12 H12 120.2 . . ?
C11 C12 H12 120.2 . . ?
C14 C13 C12 119.4(4) . . ?
C14 C13 H13 120.3 . . ?
C12 C13 H13 120.3 . . ?
C13 C14 C15 120.7(4) . . ?
C13 C14 H14 119.6 . . ?
C15 C14 H14 119.6 . . ?
C10 C15 C14 121.1(3) . . ?
C10 C15 H15 119.5 . . ?
C14 C15 H15 119.5 . . ?
C21 C16 C17 118.5(3) . . ?
C21 C16 Au1 121.8(3) . . ?
C17 C16 Au1 119.7(3) . . ?
C18 C17 C16 121.1(3) . . ?
C18 C17 H17 119.5 . . ?
C16 C17 H17 119.5 . . ?
C17 C18 C19 119.9(3) . . ?
C17 C18 H18 120.0 . . ?
C19 C18 H18 120.0 . . ?
C20 C19 C18 119.5(3) . . ?
C20 C19 H19 120.2 . . ?
C18 C19 H19 120.2 . . ?
C19 C20 C21 120.7(3) . . ?
C19 C20 H20 119.6 . . ?
C21 C20 H20 119.6 . . ?
C16 C21 C20 120.2(3) . . ?
C16 C21 H21 119.9 . . ?
C20 C21 H21 119.9 . . ?
C1 N1 C5 119.3(3) . . ?
C1 N1 Au1 127.0(2) . . ?
C5 N1 Au1 113.6(2) . . ?
C9 S1 C6 91.00(18) . . ?
C16 Au1 C7 94.39(13) . . ?
C16 Au1 C10 87.77(13) . . ?
C7 Au1 C10 174.35(13) . . ?
C16 Au1 N1 172.33(11) . . ?
C7 Au1 N1 79.35(12) . . ?
C10 Au1 N1 98.87(12) . . ?

loop_
_geom_bond_atom_site_label_1
_geom_bond_atom_site_label_2
_geom_bond_distance
_geom_bond_site_symmetry_2
_geom_bond_publ_flag
C1 N1 1.339(4) . ?
C1 C2 1.379(5) . ?
C1 H1 0.9300 . ?
C2 C3 1.378(5) . ?
C2 H2 0.9300 . ?
C3 C4 1.320(5) . ?
C3 H3 0.9300 . ?
C4 C5 1.401(5) . ?
C4 H4 0.9300 . ?
C5 N1 1.370(4) . ?
C5 C6 1.444(5) . ?
C6 C7 1.364(5) . ?
C6 S1 1.732(3) . ?
C7 C8 1.423(5) . ?
C7 Au1 2.064(3) . ?
C8 C9 1.361(5) . ?
C8 H8 0.9300 . ?
C9 S1 1.712(4) . ?
C9 H9 0.9300 . ?
C10 C15 1.376(5) . ?
C10 C11 1.404(5) . ?
C10 Au1 2.073(3) . ?
C11 C12 1.389(5) . ?
C11 H11 0.9300 . ?
C12 C13 1.383(5) . ?
C12 H12 0.9300 . ?
C13 C14 1.375(5) . ?
C13 H13 0.9300 . ?
C14 C15 1.402(5) . ?
C14 H14 0.9300 . ?
C15 H15 0.9300 . ?
C16 C21 1.384(5) . ?
C16 C17 1.387(5) . ?
C16 Au1 2.011(3) . ?
C17 C18 1.377(5) . ?
C17 H17 0.9300 . ?
C18 C19 1.379(5) . ?
C18 H18 0.9300 . ?
C19 C20 1.371(5) . ?
C19 H19 0.9300 . ?
C20 C21 1.385(5) . ?
C20 H20 0.9300 . ?
C21 H21 0.9300 . ?
N1 Au1 2.156(3) . ?
